data_7703337
loop_
_publ_author_name
'Dickie, Tara K. K.'
'MacNeil, Connor S.'
'Hayes, Paul G.'

_publ_section_title
;
 Consecutive N<sub>2</sub> loss from a uranium diphosphazide complex.
;
_journal_issue 3
_journal_name_full 'Dalton transactions (Cambridge, England : 2003)'
_journal_page_first 578
_journal_page_last 582
_journal_paper_doi 10.1039/c9dt04517a
_journal_volume 49
_journal_year 2020
_chemical_formula_moiety 'C6 H4 N6'
_chemical_formula_sum 'C6 H4 N6'
_chemical_formula_weight 160.15
_chemical_name_systematic 1,2-diazidobenzene
_space_group_crystal_system monoclinic
_space_group_IT_number 14
_space_group_name_Hall '-P 2ybc'
_space_group_name_H-M_alt 'P 1 21/c 1'
_atom_sites_solution_hydrogens geom
_atom_sites_solution_primary direct
_audit_creation_date 2019-07-19
_audit_creation_method
;
Olex2 1.2
(compiled 2018.05.29 svn.r3508 for OlexSys, GUI svn.r5506)
;
_audit_update_record
;
2019-07-19 deposited with the CCDC.	2019-11-28 downloaded from the CCDC.
;
_cell_angle_alpha 90
_cell_angle_beta 95.700(5)
_cell_angle_gamma 90
_cell_formula_units_Z 4
_cell_length_a 6.7390(4)
_cell_length_b 20.3245(11)
_cell_length_c 5.2307(3)
_cell_measurement_reflns_used 3724
_cell_measurement_temperature 100
_cell_measurement_theta_max 78.5150
_cell_measurement_theta_min 4.3150
_cell_volume 712.89(7)
_computing_cell_refinement 'CrysAlisPro 1.171.38.43 (Rigaku OD, 2015)'
_computing_data_collection 'CrysAlisPro 1.171.38.43 (Rigaku OD, 2015)'
_computing_data_reduction 'CrysAlisPro 1.171.38.43 (Rigaku OD, 2015)'
_computing_molecular_graphics 'Olex2 (Dolomanov et al., 2009)'
_computing_publication_material 'Olex2 (Dolomanov et al., 2009)'
_computing_structure_refinement 'ShelXL (Sheldrick, 2008)'
_computing_structure_solution 'ShelXT (Sheldrick, 2015)'
_diffrn_ambient_environment air
_diffrn_ambient_temperature 100
_diffrn_detector 'CCD plate'
_diffrn_detector_type 'Pilatus 200/300K'
_diffrn_measured_fraction_theta_full 0.998
_diffrn_measured_fraction_theta_max 0.985
_diffrn_measurement_details
;
List of Runs (angles in degrees, time in seconds):

  # Type    Start    End  Width  t~exp~   \w     \q     \k     \f   Frames
#--------------------------------------------------------------------------
  1  \w    -44.00  31.00   0.50    2.20    --  -38.50  19.00  90.00  150
  2  \w    -50.00  25.00   0.50    2.20    --  -38.50  57.00-180.00  150
  3  \w     46.00 116.00   0.50    2.20    --   49.97  38.00-120.00  140
  4  \w     46.00 116.00   0.50    2.20    --   49.97  38.00 -60.00  140
  5  \w     23.00 101.00   0.50    2.20    --   49.97-125.00   0.00  156
  6  \w     42.00 109.00   0.50    8.81    --  111.00 -94.00-120.00  134
  7  \w     41.00 116.00   0.50    8.81    --  111.00-111.00  90.00  150
  8  \w    103.00 178.00   0.50    8.81    --  111.00  15.00   0.00  150
  9  \w     43.00 115.00   0.50    8.81    --  111.00 -30.00  60.00  144
 10  \w     46.00 116.00   0.50    8.81    --  111.00 -45.00   0.00  140
 11  \w     42.00 109.00   0.50    8.81    --  111.00 -94.00 -90.00  134
 12  \w     48.00 124.00   0.50    8.81    --  111.00 -61.00-150.00  152
 13  \w    107.00 178.00   0.50    8.81    --  111.00  30.00  30.00  142
 14  \w     42.00 109.00   0.50    8.81    --  111.00 -94.00   0.00  134
 15  \w     43.00 115.00   0.50    8.81    --  111.00 -30.00-120.00  144
 16  \w     41.00 116.00   0.50    8.81    --  111.00-111.00 -30.00  150
 17  \w     42.00 119.00   0.50    8.81    --  111.00 -15.00-180.00  154
 18  \w     48.00 124.00   0.50    8.81    --  111.00 -61.00 -60.00  152
 19  \w     27.00 115.00   0.50    2.20    --   49.97  77.00 120.00  176
 20  \w     27.00 115.00   0.50    2.20    --   49.97  77.00 -60.00  176
 21  \w     38.00 113.00   0.50    2.20    --   49.97  57.00-180.00  150
 22  \w     27.00 115.00   0.50    2.20    --   49.97  77.00  30.00  176
 23  \w    107.00 132.00   0.50    8.81    --  111.00  30.00 150.00   50
 24  \w    103.00 178.00   0.50    8.81    --  111.00  15.00-120.00  150
;
_diffrn_measurement_device 'four-circle diffractometer'
_diffrn_measurement_device_type 'SuperNova, Dual, Cu at zero, Pilatus 200/300K'
_diffrn_measurement_method '\w scans'
_diffrn_orient_matrix_type 'CrysAlisPro convention (1999,Acta A55,543-557)'
_diffrn_orient_matrix_UB_11 0.0764465000
_diffrn_orient_matrix_UB_12 -0.0560379000
_diffrn_orient_matrix_UB_13 -0.1627978000
_diffrn_orient_matrix_UB_21 0.0301423000
_diffrn_orient_matrix_UB_22 0.0493424000
_diffrn_orient_matrix_UB_23 -0.2163203000
_diffrn_orient_matrix_UB_31 0.2144624000
_diffrn_orient_matrix_UB_32 0.0130892000
_diffrn_orient_matrix_UB_33 0.1197851000
_diffrn_radiation_monochromator mirror
_diffrn_radiation_probe x-ray
_diffrn_radiation_type CuK\a
_diffrn_radiation_wavelength 1.54184
_diffrn_reflns_av_R_equivalents 0.0679
_diffrn_reflns_av_unetI/netI 0.0336
_diffrn_reflns_Laue_measured_fraction_full 0.998
_diffrn_reflns_Laue_measured_fraction_max 0.985
_diffrn_reflns_limit_h_max 8
_diffrn_reflns_limit_h_min -6
_diffrn_reflns_limit_k_max 25
_diffrn_reflns_limit_k_min -25
_diffrn_reflns_limit_l_max 6
_diffrn_reflns_limit_l_min -6
_diffrn_reflns_number 7702
_diffrn_reflns_point_group_measured_fraction_full 0.998
_diffrn_reflns_point_group_measured_fraction_max 0.985
_diffrn_reflns_theta_full 67.684
_diffrn_reflns_theta_max 80.300
_diffrn_reflns_theta_min 6.602
_diffrn_source 'micro-focus sealed X-ray tube'
_diffrn_source_type 'SuperNova (Cu) X-ray Source'
_exptl_absorpt_coefficient_mu 0.887
_exptl_absorpt_correction_T_max 1.00000
_exptl_absorpt_correction_T_min 0.22542
_exptl_absorpt_correction_type multi-scan
_exptl_absorpt_process_details
;
CrysAlisPro 1.171.38.43 (Rigaku Oxford Diffraction, 2015)
Empirical absorption correction using spherical harmonics,
 implemented in SCALE3 ABSPACK scaling algorithm.
;
_exptl_crystal_colour 'clear light orange'
_exptl_crystal_colour_lustre clear
_exptl_crystal_colour_modifier light
_exptl_crystal_colour_primary orange
_exptl_crystal_density_diffrn 1.492
_exptl_crystal_description plate
_exptl_crystal_F_000 328
_exptl_crystal_preparation 'diazotization of 1,2-azidoaniline'
_exptl_crystal_recrystallization_method 'from melt'
_exptl_crystal_size_max 0.2
_exptl_crystal_size_mid 0.2
_exptl_crystal_size_min 0.15
_refine_diff_density_max 0.270
_refine_diff_density_min -0.256
_refine_diff_density_rms 0.072
_refine_ls_extinction_method none
_refine_ls_goodness_of_fit_ref 1.044
_refine_ls_hydrogen_treatment constr
_refine_ls_matrix_type full
_refine_ls_number_parameters 109
_refine_ls_number_reflns 1543
_refine_ls_number_restraints 0
_refine_ls_restrained_S_all 1.044
_refine_ls_R_factor_all 0.0644
_refine_ls_R_factor_gt 0.0552
_refine_ls_shift/su_max 0.000
_refine_ls_shift/su_mean 0.000
_refine_ls_structure_factor_coef Fsqd
_refine_ls_weighting_details 'w=1/[\s^2^(Fo^2^)+(0.1010P)^2^+0.1190P] where P=(Fo^2^+2Fc^2^)/3'
_refine_ls_weighting_scheme calc
_refine_ls_wR_factor_gt 0.1445
_refine_ls_wR_factor_ref 0.1537
_reflns_Friedel_coverage 0.000
_reflns_number_gt 1296
_reflns_number_total 1543
_reflns_threshold_expression 'I > 2\s(I)'
_cod_data_source_file c9dt04517a2.cif
_cod_data_source_block ph17008a
_cod_original_cell_volume 712.88(7)
_cod_database_code 7703337
_shelx_shelxl_version_number 2014/7
_chemical_oxdiff_formula 'C6 H4 N6'
_shelx_space_group_comment
;
The symmetry employed for this shelxl refinement is uniquely defined
by the following loop, which should always be used as a source of
symmetry information in preference to the above space-group names.
They are only intended as comments.
;
_reflns_odcompleteness_completeness 99.68
_reflns_odcompleteness_iscentric 1
_reflns_odcompleteness_theta 77.17
_olex2_refinement_description
;
1. Fixed Uiso
 At 1.2 times of:
  All C(H) groups
2.a Aromatic/amide H refined with riding coordinates:
 C3(H3), C4(H4), C5(H5), C6(H6)
;
_olex2_exptl_crystal_mounting_method 'MitiGen loop'
_olex2_submission_special_instructions 'No special instructions were received'
_oxdiff_exptl_absorpt_empirical_details
;
Empirical correction (ABSPACK) includes:
- Absorption correction using spherical harmonics
- Frame scaling
;
_oxdiff_exptl_absorpt_empirical_full_max 2.900
_oxdiff_exptl_absorpt_empirical_full_min 0.375

loop_
_space_group_symop_operation_xyz
'x, y, z'
'-x, y+1/2, -z+1/2'
'-x, -y, -z'
'x, -y-1/2, z-1/2'

loop_
_atom_site_label
_atom_site_type_symbol
_atom_site_fract_x
_atom_site_fract_y
_atom_site_fract_z
_atom_site_U_iso_or_equiv
_atom_site_adp_type
_atom_site_occupancy
_atom_site_site_symmetry_order
_atom_site_calc_flag
_atom_site_refinement_flags_posn
C1 C 0.6532(2) 0.58821(7) 0.5109(3) 0.0323(4) Uani 1 1 d .
C2 C 0.6677(2) 0.63282(8) 0.3100(3) 0.0324(4) Uani 1 1 d .
C3 C 0.5149(3) 0.67782(8) 0.2465(3) 0.0350(4) Uani 1 1 d .
H3 H 0.5256 0.7086 0.1118 0.042 Uiso 1 1 calc R
C4 C 0.3467(3) 0.67770(8) 0.3805(3) 0.0379(4) Uani 1 1 d .
H4 H 0.2420 0.7082 0.3366 0.045 Uiso 1 1 calc R
C5 C 0.3318(3) 0.63298(9) 0.5786(3) 0.0390(4) Uani 1 1 d .
H5 H 0.2166 0.6328 0.6694 0.047 Uiso 1 1 calc R
C6 C 0.4845(2) 0.58869(8) 0.6438(3) 0.0360(4) Uani 1 1 d .
H6 H 0.4741 0.5584 0.7803 0.043 Uiso 1 1 calc R
N1 N 0.8187(2) 0.54509(7) 0.5665(3) 0.0373(4) Uani 1 1 d .
N2 N 0.8016(2) 0.50552(7) 0.7454(3) 0.0352(4) Uani 1 1 d .
N3 N 0.8033(2) 0.46764(7) 0.9033(3) 0.0399(4) Uani 1 1 d .
N4 N 0.8438(2) 0.62855(7) 0.1816(3) 0.0384(4) Uani 1 1 d .
N5 N 0.8657(2) 0.67033(7) 0.0133(3) 0.0354(4) Uani 1 1 d .
N6 N 0.9063(3) 0.70451(8) -0.1440(3) 0.0422(4) Uani 1 1 d .

loop_
_atom_site_aniso_label
_atom_site_aniso_U_11
_atom_site_aniso_U_22
_atom_site_aniso_U_33
_atom_site_aniso_U_23
_atom_site_aniso_U_13
_atom_site_aniso_U_12
C1 0.0325(8) 0.0298(8) 0.0345(8) -0.0036(6) 0.0019(6) -0.0005(6)
C2 0.0315(8) 0.0329(8) 0.0329(8) -0.0037(6) 0.0036(6) -0.0010(6)
C3 0.0378(8) 0.0302(8) 0.0365(9) -0.0008(6) 0.0016(6) -0.0006(6)
C4 0.0343(8) 0.0340(8) 0.0447(10) -0.0063(7) 0.0003(7) 0.0032(6)
C5 0.0347(8) 0.0411(9) 0.0419(10) -0.0070(7) 0.0074(7) -0.0020(7)
C6 0.0365(9) 0.0364(9) 0.0353(9) -0.0020(6) 0.0042(6) -0.0025(7)
N1 0.0359(8) 0.0368(7) 0.0395(8) 0.0062(6) 0.0054(6) 0.0021(5)
N2 0.0340(7) 0.0345(7) 0.0369(8) -0.0008(6) 0.0027(5) -0.0004(5)
N3 0.0411(8) 0.0376(8) 0.0407(8) 0.0033(6) 0.0024(6) -0.0002(6)
N4 0.0393(8) 0.0363(7) 0.0407(8) 0.0062(6) 0.0093(6) 0.0042(6)
N5 0.0373(7) 0.0343(7) 0.0350(7) -0.0018(6) 0.0053(5) -0.0009(5)
N6 0.0482(9) 0.0386(8) 0.0410(8) 0.0018(6) 0.0099(6) -0.0028(6)

loop_
_atom_type_symbol
_atom_type_description
_atom_type_scat_dispersion_real
_atom_type_scat_dispersion_imag
_atom_type_scat_source
C C 0.0181 0.0091 'International Tables Vol C Tables 4.2.6.8 and 6.1.1.4'
H H 0.0000 0.0000 'International Tables Vol C Tables 4.2.6.8 and 6.1.1.4'
N N 0.0311 0.0180 'International Tables Vol C Tables 4.2.6.8 and 6.1.1.4'

loop_
_geom_angle_atom_site_label_1
_geom_angle_atom_site_label_2
_geom_angle_atom_site_label_3
_geom_angle
C2 C1 N1 116.10(14)
C6 C1 C2 119.56(15)
C6 C1 N1 124.34(15)
C1 C2 N4 116.04(14)
C3 C2 C1 119.97(15)
C3 C2 N4 123.99(15)
C2 C3 H3 120.0
C4 C3 C2 119.94(16)
C4 C3 H3 120.0
C3 C4 H4 120.0
C5 C4 C3 120.00(15)
C5 C4 H4 120.0
C4 C5 H5 119.9
C6 C5 C4 120.15(16)
C6 C5 H5 119.9
C1 C6 H6 119.8
C5 C6 C1 120.39(16)
C5 C6 H6 119.8
N2 N1 C1 114.85(13)
N3 N2 N1 173.55(16)
N5 N4 C2 117.14(14)
N6 N5 N4 171.74(17)

loop_
_geom_bond_atom_site_label_1
_geom_bond_atom_site_label_2
_geom_bond_distance
C1 C2 1.398(2)
C1 C6 1.390(2)
C1 N1 1.426(2)
C2 C3 1.393(2)
C2 N4 1.423(2)
C3 H3 0.9500
C3 C4 1.390(2)
C4 H4 0.9500
C4 C5 1.389(3)
C5 H5 0.9500
C5 C6 1.384(2)
C6 H6 0.9500
N1 N2 1.2476(19)
N2 N3 1.129(2)
N4 N5 1.2425(19)
N5 N6 1.131(2)

loop_
_geom_torsion_atom_site_label_1
_geom_torsion_atom_site_label_2
_geom_torsion_atom_site_label_3
_geom_torsion_atom_site_label_4
_geom_torsion
C1 C2 C3 C4 -0.9(2)
C1 C2 N4 N5 -175.65(14)
C2 C1 C6 C5 0.0(2)
C2 C1 N1 N2 -179.58(13)
C2 C3 C4 C5 0.4(2)
C3 C2 N4 N5 4.4(2)
C3 C4 C5 C6 0.3(2)
C4 C5 C6 C1 -0.5(3)
C6 C1 C2 C3 0.7(2)
C6 C1 C2 N4 -179.22(14)
C6 C1 N1 N2 1.2(2)
N1 C1 C2 C3 -178.48(14)
N1 C1 C2 N4 1.6(2)
N1 C1 C6 C5 179.13(15)
N4 C2 C3 C4 179.03(15)
